data_1519964
loop_
_publ_author_name
'Callear, Samantha K.'
'Hursthouse, Michael B.'

_publ_section_title
;
 Ethanol-2-ammonium toluene-4-sulphonate
;
_journal_name_full 'Crystal Structure Report Archive'
_journal_page_first 570
_journal_year 2008
_chemical_formula_sum 'C9 H15 N O4 S'
_chemical_formula_weight 233.28
_chemical_name_systematic
;
Ethanol-2-ammonium toluene-4-sulphonate
;
_space_group_IT_number 14
_symmetry_cell_setting monoclinic
_symmetry_space_group_name_Hall '-P 2ybc'
_symmetry_space_group_name_H-M 'P 1 21/c 1'
_atom_sites_solution_hydrogens geom
_atom_sites_solution_primary direct
_atom_sites_solution_secondary difmap
_cell_angle_alpha 90.00
_cell_angle_beta 115.604(6)
_cell_angle_gamma 90.00
_cell_formula_units_Z 4
_cell_length_a 13.730(2)
_cell_length_b 5.8676(6)
_cell_length_c 15.418(2)
_cell_measurement_reflns_used 3834
_cell_measurement_temperature 120(2)
_cell_measurement_theta_max 27.48
_cell_measurement_theta_min 2.91
_cell_volume 1120.1(3)
_computing_cell_refinement 'DENZO (Otwinowski & Minor, 1997) & COLLECT (Hooft, R.W.W., 1998)'
_computing_data_collection 'COLLECT (Hooft, R.W.W., 1998)'
_computing_data_reduction 'DENZO (Otwinowski & Minor, 1997) & COLLECT (Hooft, R.W.W., 1998)'
_computing_structure_refinement 'SHELXL-97 (Sheldrick, 1997)'
_diffrn_ambient_temperature 120(2)
_diffrn_detector_area_resol_mean 9.091
_diffrn_measured_fraction_theta_full 0.996
_diffrn_measured_fraction_theta_max 0.996
_diffrn_measurement_device_type 'Bruker-Nonius 95mm CCD camera on \k-goniostat'
_diffrn_measurement_method '\f & \w scans'
_diffrn_radiation_monochromator '10cm confocal mirrors'
_diffrn_radiation_source 'Bruker-Nonius FR591 rotating anode'
_diffrn_radiation_type MoK\a
_diffrn_radiation_wavelength 0.71073
_diffrn_reflns_av_R_equivalents 0.1326
_diffrn_reflns_av_sigmaI/netI 0.0960
_diffrn_reflns_limit_h_max 17
_diffrn_reflns_limit_h_min -17
_diffrn_reflns_limit_k_max 7
_diffrn_reflns_limit_k_min -7
_diffrn_reflns_limit_l_max 20
_diffrn_reflns_limit_l_min -19
_diffrn_reflns_number 18266
_diffrn_reflns_theta_full 27.48
_diffrn_reflns_theta_max 27.48
_diffrn_reflns_theta_min 2.93
_exptl_absorpt_coefficient_mu 0.284
_exptl_absorpt_correction_T_max 0.9972
_exptl_absorpt_correction_T_min 0.9777
_exptl_absorpt_correction_type multi-scan
_exptl_absorpt_process_details 'SADABS V2.10 (Sheldrick, G.M., 2003)'
_exptl_crystal_colour colourless
_exptl_crystal_density_diffrn 1.383
_exptl_crystal_density_method 'not measured'
_exptl_crystal_description shard
_exptl_crystal_F_000 496
_exptl_crystal_size_max 0.08
_exptl_crystal_size_mid 0.05
_exptl_crystal_size_min 0.01
_refine_diff_density_max 0.356
_refine_diff_density_min -0.408
_refine_diff_density_rms 0.082
_refine_ls_extinction_method none
_refine_ls_goodness_of_fit_ref 1.176
_refine_ls_hydrogen_treatment mixed
_refine_ls_matrix_type full
_refine_ls_number_parameters 141
_refine_ls_number_reflns 2567
_refine_ls_number_restraints 0
_refine_ls_restrained_S_all 1.176
_refine_ls_R_factor_all 0.1504
_refine_ls_R_factor_gt 0.1002
_refine_ls_shift/su_max 0.000
_refine_ls_shift/su_mean 0.000
_refine_ls_structure_factor_coef Fsqd
_refine_ls_weighting_details 'calc w=1/[\s^2^(Fo^2^)+(0.0305P)^2^+2.9053P] where P=(Fo^2^+2Fc^2^)/3'
_refine_ls_weighting_scheme calc
_refine_ls_wR_factor_gt 0.1562
_refine_ls_wR_factor_ref 0.1711
_reflns_number_gt 1818
_reflns_number_total 2567
_reflns_threshold_expression >2sigma(I)
_cod_data_source_file eCrystal-570.cif
_cod_data_source_block 06skc0018p21c
_cod_depositor_comments
;
Citation :
Callear, Samantha K. and Hursthouse, Michael B. (2008) 
University of Southampton, Crystal Structure Report Archive. 
(doi:10.5258/ecrystals/570)

More at:
http://ecrystals.chem.soton.ac.uk/570/
;
_cod_original_cell_volume 1120.2(3)
_cod_original_sg_symbol_H-M P21/c
_cod_database_code 1519964

loop_
_symmetry_equiv_pos_as_xyz
'x, y, z'
'-x, y+1/2, -z+1/2'
'-x, -y, -z'
'x, -y-1/2, z-1/2'

loop_
_atom_site_label
_atom_site_type_symbol
_atom_site_fract_x
_atom_site_fract_y
_atom_site_fract_z
_atom_site_U_iso_or_equiv
_atom_site_adp_type
_atom_site_occupancy
_atom_site_symmetry_multiplicity
_atom_site_calc_flag
_atom_site_refinement_flags
_atom_site_disorder_assembly
_atom_site_disorder_group
C4 C 0.5403(4) 0.4085(8) 0.1194(3) 0.0277(11) Uani 1 1 d . . .
C3 C 0.5191(4) 0.6128(8) 0.1533(3) 0.0307(11) Uani 1 1 d . . .
H3 H 0.5736 0.7264 0.1770 0.037 Uiso 1 1 calc R . .
C2 C 0.4196(3) 0.6537(8) 0.1532(3) 0.0282(10) Uani 1 1 d . . .
H2 H 0.4062 0.7942 0.1767 0.034 Uiso 1 1 calc R . .
C1 C 0.3402(3) 0.4890(7) 0.1187(3) 0.0230(10) Uani 1 1 d . . .
C6 C 0.3593(4) 0.2823(7) 0.0853(3) 0.0291(11) Uani 1 1 d . . .
H6 H 0.3046 0.1688 0.0619 0.035 Uiso 1 1 calc R . .
C5 C 0.4592(4) 0.2444(8) 0.0866(3) 0.0320(11) Uani 1 1 d . . .
H5 H 0.4730 0.1023 0.0645 0.038 Uiso 1 1 calc R . .
C7 C 0.6476(4) 0.3641(9) 0.1184(4) 0.0410(13) Uani 1 1 d . . .
H7A H 0.6363 0.3198 0.0535 0.062 Uiso 1 1 calc R . .
H7B H 0.6848 0.2409 0.1635 0.062 Uiso 1 1 calc R . .
H7C H 0.6917 0.5028 0.1376 0.062 Uiso 1 1 calc R . .
O1A O 0.1338(2) 0.4182(5) 0.0330(2) 0.0293(7) Uani 1 1 d . . .
O1B O 0.2136(2) 0.4580(5) 0.2058(2) 0.0315(7) Uani 1 1 d . . .
O1C O 0.1970(2) 0.7888(5) 0.1067(2) 0.0297(7) Uani 1 1 d . . .
S1 S 0.21141(9) 0.54259(18) 0.11588(8) 0.0240(3) Uani 1 1 d . . .
C23 C -0.0216(3) 0.0499(8) 0.1072(3) 0.0281(10) Uani 1 1 d . . .
H23A H -0.0427 -0.1123 0.0940 0.034 Uiso 1 1 calc R . .
H23B H -0.0240 0.1180 0.0475 0.034 Uiso 1 1 calc R . .
C22 C -0.1007(4) 0.1718(8) 0.1347(3) 0.0285(10) Uani 1 1 d . . .
H22A H -0.1748 0.1498 0.0836 0.034 Uiso 1 1 calc R . .
H22B H -0.0976 0.1051 0.1949 0.034 Uiso 1 1 calc R . .
N24 N 0.0906(3) 0.0650(6) 0.1848(2) 0.0272(8) Uani 1 1 d . . .
H24A H 0.1150 0.2105 0.1888 0.041 Uiso 1 1 calc R . .
H24B H 0.1343 -0.0307 0.1712 0.041 Uiso 1 1 calc R . .
H24C H 0.0909 0.0244 0.2419 0.041 Uiso 1 1 calc R . .
O21 O -0.0778(3) 0.4084(5) 0.1483(2) 0.0297(8) Uani 1 1 d . . .
H21 H -0.083(4) 0.473(9) 0.102(4) 0.044 Uiso 1 1 d . . .

loop_
_atom_site_aniso_label
_atom_site_aniso_U_11
_atom_site_aniso_U_22
_atom_site_aniso_U_33
_atom_site_aniso_U_23
_atom_site_aniso_U_13
_atom_site_aniso_U_12
C4 0.029(2) 0.033(3) 0.020(2) 0.0109(19) 0.010(2) 0.009(2)
C3 0.033(3) 0.031(3) 0.025(2) 0.003(2) 0.010(2) -0.004(2)
C2 0.031(3) 0.023(2) 0.027(2) -0.002(2) 0.010(2) 0.002(2)
C1 0.030(2) 0.021(2) 0.021(2) 0.0024(18) 0.0141(19) 0.0021(18)
C6 0.039(3) 0.017(2) 0.035(3) 0.002(2) 0.019(2) -0.0008(19)
C5 0.043(3) 0.025(2) 0.034(3) 0.005(2) 0.022(2) 0.012(2)
C7 0.027(3) 0.061(4) 0.032(3) 0.010(2) 0.009(2) 0.011(2)
O1A 0.0304(17) 0.0254(18) 0.0297(17) -0.0022(14) 0.0107(14) -0.0010(13)
O1B 0.0388(18) 0.0317(18) 0.0270(16) -0.0027(14) 0.0171(15) -0.0066(15)
O1C 0.0331(17) 0.0206(16) 0.0369(18) 0.0007(14) 0.0165(15) 0.0045(14)
S1 0.0276(6) 0.0195(5) 0.0260(6) -0.0007(5) 0.0127(5) 0.0002(5)
C23 0.033(2) 0.025(2) 0.028(2) -0.001(2) 0.014(2) -0.001(2)
C22 0.030(2) 0.028(3) 0.024(2) 0.001(2) 0.009(2) -0.001(2)
N24 0.035(2) 0.022(2) 0.028(2) 0.0019(16) 0.0173(17) 0.0044(17)
O21 0.0428(19) 0.0220(18) 0.0279(17) -0.0014(13) 0.0188(16) 0.0025(14)

loop_
_atom_type_symbol
_atom_type_description
_atom_type_scat_dispersion_real
_atom_type_scat_dispersion_imag
_atom_type_scat_source
C C 0.0033 0.0016 'International Tables Vol C Tables 4.2.6.8 and 6.1.1.4'
H H 0.0000 0.0000 'International Tables Vol C Tables 4.2.6.8 and 6.1.1.4'
N N 0.0061 0.0033 'International Tables Vol C Tables 4.2.6.8 and 6.1.1.4'
O O 0.0106 0.0060 'International Tables Vol C Tables 4.2.6.8 and 6.1.1.4'
S S 0.1246 0.1234 'International Tables Vol C Tables 4.2.6.8 and 6.1.1.4'

loop_
_geom_angle_atom_site_label_1
_geom_angle_atom_site_label_2
_geom_angle_atom_site_label_3
_geom_angle
_geom_angle_site_symmetry_1
_geom_angle_site_symmetry_3
C3 C4 C5 118.0(4) . .
C3 C4 C7 121.3(4) . .
C5 C4 C7 120.7(4) . .
C2 C3 C4 121.0(4) . .
C2 C3 H3 119.5 . .
C4 C3 H3 119.5 . .
C1 C2 C3 119.6(4) . .
C1 C2 H2 120.2 . .
C3 C2 H2 120.2 . .
C2 C1 C6 120.7(4) . .
C2 C1 S1 119.9(3) . .
C6 C1 S1 119.4(3) . .
C5 C6 C1 118.8(4) . .
C5 C6 H6 120.6 . .
C1 C6 H6 120.6 . .
C6 C5 C4 121.9(4) . .
C6 C5 H5 119.1 . .
C4 C5 H5 119.1 . .
C4 C7 H7A 109.5 . .
C4 C7 H7B 109.5 . .
H7A C7 H7B 109.5 . .
C4 C7 H7C 109.5 . .
H7A C7 H7C 109.5 . .
H7B C7 H7C 109.5 . .
O1C S1 O1A 113.19(18) . .
O1C S1 O1B 112.07(19) . .
O1A S1 O1B 111.72(18) . .
O1C S1 C1 105.62(19) . .
O1A S1 C1 105.99(19) . .
O1B S1 C1 107.70(19) . .
N24 C23 C22 111.4(3) . .
N24 C23 H23A 109.3 . .
C22 C23 H23A 109.3 . .
N24 C23 H23B 109.3 . .
C22 C23 H23B 109.3 . .
H23A C23 H23B 108.0 . .
O21 C22 C23 111.4(4) . .
O21 C22 H22A 109.4 . .
C23 C22 H22A 109.4 . .
O21 C22 H22B 109.4 . .
C23 C22 H22B 109.4 . .
H22A C22 H22B 108.0 . .
C23 N24 H24A 109.5 . .
C23 N24 H24B 109.5 . .
H24A N24 H24B 109.5 . .
C23 N24 H24C 109.5 . .
H24A N24 H24C 109.5 . .
H24B N24 H24C 109.5 . .
C22 O21 H21 114(4) . .

loop_
_geom_bond_atom_site_label_1
_geom_bond_atom_site_label_2
_geom_bond_distance
_geom_bond_site_symmetry_2
C4 C3 1.388(6) .
C4 C5 1.391(6) .
C4 C7 1.503(6) .
C3 C2 1.386(6) .
C3 H3 0.9500 .
C2 C1 1.380(6) .
C2 H2 0.9500 .
C1 C6 1.387(6) .
C1 S1 1.777(4) .
C6 C5 1.381(6) .
C6 H6 0.9500 .
C5 H5 0.9500 .
C7 H7A 0.9800 .
C7 H7B 0.9800 .
C7 H7C 0.9800 .
O1A S1 1.458(3) .
O1B S1 1.461(3) .
O1C S1 1.457(3) .
C23 N24 1.490(5) .
C23 C22 1.508(6) .
C23 H23A 0.9900 .
C23 H23B 0.9900 .
C22 O21 1.419(5) .
C22 H22A 0.9900 .
C22 H22B 0.9900 .
N24 H24A 0.9100 .
N24 H24B 0.9100 .
N24 H24C 0.9100 .
O21 H21 0.78(5) .

loop_
_geom_hbond_atom_site_label_D
_geom_hbond_atom_site_label_H
_geom_hbond_atom_site_label_A
_geom_hbond_distance_DH
_geom_hbond_distance_HA
_geom_hbond_distance_DA
_geom_hbond_angle_DHA
_geom_hbond_site_symmetry_A
N24 H24A O1B 0.91 1.92 2.794(5) 159.2 .
N24 H24A S1 0.91 2.85 3.642(4) 146.8 .
N24 H24B O1C 0.91 1.90 2.782(5) 163.7 1_545
N24 H24B S1 0.91 2.98 3.848(4) 159.2 1_545
N24 H24C O21 0.91 1.90 2.807(5) 172.2 2_545
O21 H21 O1A 0.78(5) 1.99(5) 2.753(4) 164(5) 3_565
